data_4120723
loop_
_publ_author_name
'Gyeongshin Choi'
'Hayato Tsurugi'
'Kazushi Mashima'

_publ_section_title
;
 Hemilabile N-Xylyl-N'-methylperimidine Carbene Iridium Complexes as
 Catalysts for C-H Activation and Dehydrogenative Silylation: Dual Role of
 N-Xylyl Moiety for ortho-C-H Bond Activation and Reductive Bond Cleavage
;
_journal_name_full 'Journal of the American Chemical Society'
_journal_page_first 13149
_journal_page_last 13161
_journal_paper_doi 10.1021/ja406519u
_journal_volume 135
_journal_year 2013
_chemical_formula_moiety 'C36 H45 Ir N2 O2'
_chemical_formula_sum 'C36 H45 Ir N2 O2'
_chemical_formula_weight 729.96
_chemical_name_common 1f
_chemical_name_systematic
; 
 ? 
;
_space_group_IT_number 2
_symmetry_cell_setting triclinic
_symmetry_Int_Tables_number 2
_symmetry_space_group_name_Hall '-P 1'
_symmetry_space_group_name_H-M 'P -1'
_atom_sites_solution_hydrogens geom
_atom_sites_solution_primary direct
_atom_sites_solution_secondary difmap
_audit_creation_method SHELXL-97
_cell_angle_alpha 100.090(4)
_cell_angle_beta 103.590(3)
_cell_angle_gamma 102.297(4)
_cell_formula_units_Z 4
_cell_length_a 12.469(5)
_cell_length_b 13.971(5)
_cell_length_c 19.353(8)
_cell_measurement_reflns_used 7664
_cell_measurement_temperature 113(2)
_cell_measurement_theta_max 27.48
_cell_measurement_theta_min 3.01
_cell_volume 3110(2)
_computing_cell_refinement CrystalClear
_computing_data_collection 'CrystalClear (Rigaku Inc., 2007)'
_computing_data_reduction CrystalClear
_computing_molecular_graphics 'CrystalStructure 4.0'
_computing_publication_material 'CrystalStructure 4.0 (Rigaku, 2010)'
_computing_structure_refinement 'SHELXL-97 (Sheldrick, 1997)'
_computing_structure_solution 'SHELXS-97 (Sheldrick, 1990)'
_diffrn_ambient_temperature 113(2)
_diffrn_detector_area_resol_mean 7.314
_diffrn_measured_fraction_theta_full 0.965
_diffrn_measured_fraction_theta_max 0.965
_diffrn_measurement_device_type 'Rigaku Mercury70'
_diffrn_measurement_method \w
_diffrn_radiation_monochromator graphite
_diffrn_radiation_source 'fine-focus sealed tube'
_diffrn_radiation_type MoK\a
_diffrn_radiation_wavelength 0.71075
_diffrn_reflns_av_R_equivalents 0.0294
_diffrn_reflns_av_sigmaI/netI 0.0450
_diffrn_reflns_limit_h_max 16
_diffrn_reflns_limit_h_min -16
_diffrn_reflns_limit_k_max 18
_diffrn_reflns_limit_k_min -17
_diffrn_reflns_limit_l_max 24
_diffrn_reflns_limit_l_min -25
_diffrn_reflns_number 29681
_diffrn_reflns_theta_full 27.52
_diffrn_reflns_theta_max 27.52
_diffrn_reflns_theta_min 3.09
_exptl_absorpt_coefficient_mu 4.326
_exptl_absorpt_correction_T_max 0.386
_exptl_absorpt_correction_T_min 0.323
_exptl_absorpt_correction_type multi-scan
_exptl_absorpt_process_details 'REQAB (Rigaku, 1998)'
_exptl_crystal_colour yellow
_exptl_crystal_density_diffrn 1.559
_exptl_crystal_description block
_exptl_crystal_F_000 1472
_exptl_crystal_size_max 0.27
_exptl_crystal_size_mid 0.24
_exptl_crystal_size_min 0.22
_refine_diff_density_max 4.469
_refine_diff_density_min -2.062
_refine_diff_density_rms 0.158
_refine_ls_extinction_method none
_refine_ls_goodness_of_fit_ref 1.137
_refine_ls_hydrogen_treatment mixed
_refine_ls_matrix_type full
_refine_ls_number_parameters 750
_refine_ls_number_reflns 13817
_refine_ls_number_restraints 0
_refine_ls_restrained_S_all 1.137
_refine_ls_R_factor_all 0.0473
_refine_ls_R_factor_gt 0.0423
_refine_ls_shift/su_max 0.001
_refine_ls_shift/su_mean 0.000
_refine_ls_structure_factor_coef Fsqd
_refine_ls_weighting_details 'calc w=1/[\s^2^(Fo^2^)+(0.0279P)^2^+14.4209P] where P=(Fo^2^+2Fc^2^)/3'
_refine_ls_weighting_scheme calc
_refine_ls_wR_factor_gt 0.0914
_refine_ls_wR_factor_ref 0.0972
_reflns_number_gt 12424
_reflns_number_total 14327
_reflns_threshold_expression >2sigma(I)
_cod_data_source_file ja406519u_si_001_03.cif
_cod_data_source_block 1f
_cod_original_cell_volume 3111(2)
_cod_database_code 4120723

loop_
_symmetry_equiv_pos_as_xyz
'x, y, z'
'-x, -y, -z'

loop_
_atom_site_label
_atom_site_type_symbol
_atom_site_fract_x
_atom_site_fract_y
_atom_site_fract_z
_atom_site_U_iso_or_equiv
_atom_site_adp_type
_atom_site_occupancy
_atom_site_symmetry_multiplicity
_atom_site_calc_flag
_atom_site_refinement_flags
Ir1 Ir 0.947453(15) 0.275165(14) 0.136418(10) 0.01870(6) Uani 1 1 d .
Ir2 Ir 0.643035(14) -0.078534(13) 0.374509(9) 0.01832(6) Uani 1 1 d .
O1 O 0.9076(3) 0.3809(3) 0.07885(19) 0.0261(8) Uani 1 1 d .
O2 O 0.7411(3) 0.3888(3) 0.0991(2) 0.0338(9) Uiso 1 1 d .
O3 O 0.5947(3) -0.1926(3) 0.42631(19) 0.0262(8) Uani 1 1 d .
O4 O 0.4105(4) -0.1952(4) 0.4118(3) 0.0456(11) Uani 1 1 d .
N1 N 0.7044(3) 0.1790(3) 0.1258(2) 0.0213(8) Uani 1 1 d .
N2 N 0.8040(3) 0.2875(3) 0.2380(2) 0.0190(8) Uani 1 1 d .
N3 N 0.4186(3) -0.0234(3) 0.3440(2) 0.0173(8) Uani 1 1 d .
N4 N 0.4359(3) -0.1389(3) 0.2488(2) 0.0186(8) Uani 1 1 d .
C1 C 0.8021(4) 0.2456(4) 0.1689(3) 0.0184(9) Uani 1 1 d .
C2 C 0.6966(4) 0.1402(4) 0.0484(3) 0.0262(11) Uani 1 1 d .
H2A H 0.7707 0.1655 0.0398 0.031 Uiso 1 1 calc R
H2B H 0.6379 0.1629 0.0172 0.031 Uiso 1 1 calc R
H2C H 0.6761 0.0663 0.0369 0.031 Uiso 1 1 calc R
C3 C 0.6040(4) 0.1527(4) 0.1478(3) 0.0203(9) Uani 1 1 d .
C4 C 0.5063(4) 0.0821(4) 0.1033(3) 0.0267(11) Uani 1 1 d .
H4 H 0.5059 0.0465 0.0567 0.032 Uiso 1 1 calc R
C5 C 0.4065(4) 0.0624(4) 0.1270(3) 0.0277(11) Uani 1 1 d .
H5 H 0.3397 0.0132 0.0961 0.033 Uiso 1 1 calc R
C6 C 0.4049(4) 0.1130(4) 0.1934(3) 0.0242(10) Uani 1 1 d .
H6 H 0.3366 0.1000 0.2079 0.029 Uiso 1 1 calc R
C7 C 0.5044(4) 0.1848(4) 0.2409(3) 0.0213(9) Uani 1 1 d .
C8 C 0.5073(4) 0.2390(4) 0.3104(3) 0.0245(10) Uani 1 1 d .
H8 H 0.4405 0.2286 0.3267 0.029 Uiso 1 1 calc R
C9 C 0.6061(5) 0.3062(4) 0.3541(3) 0.0274(11) Uani 1 1 d .
H9 H 0.6064 0.3424 0.4006 0.033 Uiso 1 1 calc R
C10 C 0.7079(4) 0.3239(4) 0.3331(3) 0.0218(9) Uani 1 1 d .
H10 H 0.7758 0.3703 0.3652 0.026 Uiso 1 1 calc R
C11 C 0.7075(4) 0.2729(4) 0.2651(3) 0.0206(9) Uani 1 1 d .
C12 C 0.6054(4) 0.2031(3) 0.2177(3) 0.0197(9) Uani 1 1 d .
C13 C 0.9081(4) 0.3611(4) 0.2840(3) 0.0207(9) Uani 1 1 d .
C14 C 0.9721(4) 0.3396(4) 0.3454(3) 0.0215(9) Uani 1 1 d .
H14 H 0.9472 0.2772 0.3574 0.026 Uiso 1 1 calc R
C15 C 1.0732(4) 0.4097(4) 0.3896(3) 0.0230(10) Uani 1 1 d .
C16 C 1.1056(4) 0.5003(4) 0.3692(3) 0.0232(10) Uani 1 1 d .
H16 H 1.1749 0.5482 0.3981 0.028 Uiso 1 1 calc R
C17 C 1.0403(4) 0.5238(4) 0.3080(3) 0.0241(10) Uani 1 1 d .
C18 C 0.9394(4) 0.4519(4) 0.2650(3) 0.0203(9) Uani 1 1 d .
H18 H 0.8930 0.4652 0.2233 0.024 Uiso 1 1 calc R
C19 C 1.0787(4) 0.2707(4) 0.0777(3) 0.0252(10) Uani 1 1 d .
H19 H 1.0661 0.2981 0.0330 0.030 Uiso 1 1 calc R
C20 C 1.1240(4) 0.3438(4) 0.1437(3) 0.0270(11) Uani 1 1 d .
H20 H 1.1382 0.4146 0.1376 0.032 Uiso 1 1 calc R
C21 C 1.2007(4) 0.3324(5) 0.2131(3) 0.0313(12) Uani 1 1 d .
H21A H 1.2065 0.3884 0.2541 0.038 Uiso 1 1 calc R
H21B H 1.2784 0.3372 0.2074 0.038 Uiso 1 1 calc R
C22 C 1.1562(4) 0.2314(4) 0.2317(3) 0.0291(11) Uani 1 1 d .
H22A H 1.1870 0.1796 0.2072 0.035 Uiso 1 1 calc R
H22B H 1.1846 0.2391 0.2852 0.035 Uiso 1 1 calc R
C23 C 1.0266(4) 0.1959(4) 0.2082(3) 0.0236(10) Uani 1 1 d .
H23 H 0.9920 0.1876 0.2491 0.028 Uiso 1 1 calc R
C24 C 0.9618(4) 0.1292(4) 0.1396(3) 0.0231(10) Uani 1 1 d .
H24 H 0.8903 0.0825 0.1416 0.028 Uiso 1 1 calc R
C25 C 1.0111(5) 0.0873(4) 0.0798(3) 0.0289(11) Uani 1 1 d .
H25A H 0.9487 0.0582 0.0337 0.035 Uiso 1 1 calc R
H25B H 1.0440 0.0324 0.0934 0.035 Uiso 1 1 calc R
C26 C 1.1044(5) 0.1681(4) 0.0669(3) 0.0284(11) Uani 1 1 d .
H26A H 1.1792 0.1734 0.1013 0.034 Uiso 1 1 calc R
H26B H 1.1098 0.1476 0.0165 0.034 Uiso 1 1 calc R
C27 C 0.8141(5) 0.4116(4) 0.0684(3) 0.0306(12) Uani 1 1 d .
C28 C 0.8072(7) 0.4754(5) 0.0121(4) 0.0467(17) Uani 1 1 d .
H28A H 0.8626 0.5415 0.0334 0.056 Uiso 1 1 calc R
H28B H 0.7299 0.4843 -0.0024 0.056 Uiso 1 1 calc R
H28C H 0.8248 0.4415 -0.0310 0.056 Uiso 1 1 calc R
C29 C 1.1428(5) 0.3867(4) 0.4584(3) 0.0300(11) Uani 1 1 d .
C30 C 1.1564(7) 0.2805(5) 0.4436(4) 0.0512(18) Uani 1 1 d .
H30A H 1.2015 0.2687 0.4886 0.061 Uiso 1 1 calc R
H30B H 1.1958 0.2720 0.4056 0.061 Uiso 1 1 calc R
H30C H 1.0808 0.2320 0.4270 0.061 Uiso 1 1 calc R
C31 C 1.2585(6) 0.4601(6) 0.4912(4) 0.060(2) Uani 1 1 d .
H31A H 1.3037 0.4557 0.4562 0.072 Uiso 1 1 calc R
H31B H 1.2977 0.4439 0.5361 0.072 Uiso 1 1 calc R
H31C H 1.2497 0.5286 0.5028 0.072 Uiso 1 1 calc R
C32 C 1.0758(6) 0.3913(7) 0.5167(4) 0.057(2) Uani 1 1 d .
H32A H 1.0723 0.4608 0.5331 0.068 Uiso 1 1 calc R
H32B H 1.1149 0.3690 0.5586 0.068 Uiso 1 1 calc R
H32C H 0.9980 0.3472 0.4953 0.068 Uiso 1 1 calc R
C33 C 1.0819(4) 0.6248(4) 0.2890(3) 0.0275(11) Uani 1 1 d .
C34 C 1.1994(5) 0.6311(5) 0.2752(4) 0.0402(14) Uani 1 1 d .
H34A H 1.1927 0.5749 0.2348 0.048 Uiso 1 1 calc R
H34B H 1.2541 0.6272 0.3195 0.048 Uiso 1 1 calc R
H34C H 1.2264 0.6951 0.2625 0.048 Uiso 1 1 calc R
C35 C 1.0944(6) 0.7123(4) 0.3531(4) 0.0401(14) Uani 1 1 d .
H35A H 1.1493 0.7073 0.3969 0.048 Uiso 1 1 calc R
H35B H 1.0200 0.7089 0.3624 0.048 Uiso 1 1 calc R
H35C H 1.1221 0.7765 0.3409 0.048 Uiso 1 1 calc R
C36 C 0.9992(6) 0.6355(5) 0.2202(4) 0.0488(18) Uani 1 1 d .
H36A H 0.9256 0.6371 0.2295 0.059 Uiso 1 1 calc R
H36B H 0.9878 0.5780 0.1795 0.059 Uiso 1 1 calc R
H36C H 1.0313 0.6982 0.2075 0.059 Uiso 1 1 calc R
C37 C 0.4819(4) -0.0803(4) 0.3181(3) 0.0186(9) Uani 1 1 d .
C38 C 0.4629(5) 0.0373(4) 0.4196(3) 0.0254(10) Uani 1 1 d .
H38A H 0.5397 0.0309 0.4411 0.031 Uiso 1 1 calc R
H38B H 0.4120 0.0133 0.4482 0.031 Uiso 1 1 calc R
H38C H 0.4667 0.1081 0.4199 0.031 Uiso 1 1 calc R
C39 C 0.3059(4) -0.0281(4) 0.3071(3) 0.0204(9) Uani 1 1 d .
C40 C 0.2419(4) 0.0275(4) 0.3378(3) 0.0231(10) Uani 1 1 d .
H40 H 0.2734 0.0702 0.3856 0.028 Uiso 1 1 calc R
C41 C 0.1297(4) 0.0201(4) 0.2972(3) 0.0281(11) Uani 1 1 d .
H41 H 0.0857 0.0578 0.3185 0.034 Uiso 1 1 calc R
C42 C 0.0821(4) -0.0402(4) 0.2277(3) 0.0269(11) Uani 1 1 d .
H42 H 0.0060 -0.0437 0.2017 0.032 Uiso 1 1 calc R
C43 C 0.1460(4) -0.0976(4) 0.1945(3) 0.0217(10) Uani 1 1 d .
C44 C 0.1032(4) -0.1601(4) 0.1233(3) 0.0265(11) Uani 1 1 d .
H44 H 0.0286 -0.1641 0.0944 0.032 Uiso 1 1 calc R
C45 C 0.1685(4) -0.2150(4) 0.0953(3) 0.0227(10) Uani 1 1 d .
H45 H 0.1378 -0.2575 0.0474 0.027 Uiso 1 1 calc R
C46 C 0.2800(4) -0.2101(4) 0.1358(3) 0.0224(10) Uani 1 1 d .
H46 H 0.3237 -0.2493 0.1155 0.027 Uiso 1 1 calc R
C47 C 0.3248(4) -0.1484(4) 0.2045(3) 0.0178(9) Uani 1 1 d .
C48 C 0.2594(4) -0.0908(4) 0.2359(3) 0.0196(9) Uani 1 1 d .
C49 C 0.4990(4) -0.2050(4) 0.2211(3) 0.0191(9) Uani 1 1 d .
C50 C 0.5503(4) -0.1835(4) 0.1674(3) 0.0202(9) Uani 1 1 d .
H50 H 0.5489 -0.1233 0.1512 0.024 Uiso 1 1 calc R
C51 C 0.6042(4) -0.2513(4) 0.1375(3) 0.0202(9) Uani 1 1 d .
C52 C 0.6050(4) -0.3387(4) 0.1633(3) 0.0233(10) Uani 1 1 d .
H52 H 0.6415 -0.3850 0.1429 0.028 Uiso 1 1 calc R
C53 C 0.5546(4) -0.3606(4) 0.2178(3) 0.0199(9) Uani 1 1 d .
C54 C 0.4999(4) -0.2919(4) 0.2463(3) 0.0209(9) Uani 1 1 d .
H54 H 0.4634 -0.3048 0.2830 0.025 Uiso 1 1 calc R
C55 C 0.8111(4) -0.0459(4) 0.4549(3) 0.0276(11) Uani 1 1 d .
H55 H 0.8095 -0.0723 0.4996 0.033 Uiso 1 1 calc R
C56 C 0.8041(4) -0.1184(4) 0.3932(3) 0.0277(11) Uani 1 1 d .
H56 H 0.7986 -0.1875 0.4019 0.033 Uiso 1 1 calc R
C57 C 0.8559(5) -0.1000(5) 0.3318(3) 0.0360(13) Uani 1 1 d .
H57A H 0.8238 -0.1602 0.2903 0.043 Uiso 1 1 calc R
H57B H 0.9396 -0.0909 0.3490 0.043 Uiso 1 1 calc R
C58 C 0.8335(5) -0.0080(4) 0.3053(3) 0.0313(12) Uani 1 1 d .
H58A H 0.8352 -0.0166 0.2537 0.038 Uiso 1 1 calc R
H58B H 0.8956 0.0523 0.3347 0.038 Uiso 1 1 calc R
C59 C 0.7184(4) 0.0097(4) 0.3107(3) 0.0231(10) Uani 1 1 d .
H59 H 0.6648 0.0084 0.2629 0.028 Uiso 1 1 calc R
C60 C 0.7051(4) 0.0728(4) 0.3725(3) 0.0235(10) Uani 1 1 d .
H60 H 0.6433 0.1075 0.3598 0.028 Uiso 1 1 calc R
C61 C 0.7977(5) 0.1288(4) 0.4422(3) 0.0345(13) Uani 1 1 d .
H61A H 0.7618 0.1512 0.4804 0.041 Uiso 1 1 calc R
H61B H 0.8446 0.1897 0.4334 0.041 Uiso 1 1 calc R
C62 C 0.8763(5) 0.0640(5) 0.4702(4) 0.0411(15) Uani 1 1 d .
H62A H 0.9386 0.0693 0.4463 0.049 Uiso 1 1 calc R
H62B H 0.9117 0.0903 0.5236 0.049 Uiso 1 1 calc R
C63 C 0.4942(5) -0.2238(4) 0.4345(3) 0.0272(11) Uani 1 1 d .
C64 C 0.4876(6) -0.3047(5) 0.4774(4) 0.0430(15) Uani 1 1 d .
H64A H 0.4862 -0.3686 0.4463 0.052 Uiso 1 1 calc R
H64B H 0.4178 -0.3127 0.4932 0.052 Uiso 1 1 calc R
H64C H 0.5546 -0.2849 0.5204 0.052 Uiso 1 1 calc R
C65 C 0.6622(4) -0.2329(4) 0.0775(3) 0.0239(10) Uani 1 1 d .
C66 C 0.6735(6) -0.1267(5) 0.0663(4) 0.0399(14) Uani 1 1 d .
H66A H 0.7166 -0.0778 0.1126 0.048 Uiso 1 1 calc R
H66B H 0.5972 -0.1163 0.0498 0.048 Uiso 1 1 calc R
H66C H 0.7141 -0.1174 0.0293 0.048 Uiso 1 1 calc R
C67 C 0.7840(5) -0.2484(5) 0.0987(4) 0.0400(15) Uani 1 1 d .
H67A H 0.8300 -0.1994 0.1443 0.048 Uiso 1 1 calc R
H67B H 0.8200 -0.2387 0.0596 0.048 Uiso 1 1 calc R
H67C H 0.7789 -0.3169 0.1056 0.048 Uiso 1 1 calc R
C68 C 0.5929(6) -0.3098(5) 0.0054(3) 0.0414(15) Uani 1 1 d .
H68A H 0.6300 -0.2987 -0.0329 0.050 Uiso 1 1 calc R
H68B H 0.5152 -0.3015 -0.0089 0.050 Uiso 1 1 calc R
H68C H 0.5892 -0.3782 0.0122 0.050 Uiso 1 1 calc R
C69 C 0.5657(5) -0.4540(4) 0.2466(3) 0.0274(11) Uani 1 1 d .
C70 C 0.5176(6) -0.5483(4) 0.1837(4) 0.0430(15) Uani 1 1 d .
H70A H 0.5667 -0.5470 0.1509 0.052 Uiso 1 1 calc R
H70B H 0.4401 -0.5499 0.1565 0.052 Uiso 1 1 calc R
H70C H 0.5153 -0.6085 0.2034 0.052 Uiso 1 1 calc R
C71 C 0.5022(6) -0.4660(5) 0.3052(3) 0.0406(15) Uani 1 1 d .
H71A H 0.4204 -0.4741 0.2837 0.049 Uiso 1 1 calc R
H71B H 0.5330 -0.4060 0.3459 0.049 Uiso 1 1 calc R
H71C H 0.5127 -0.5256 0.3233 0.049 Uiso 1 1 calc R
C72 C 0.6938(6) -0.4419(5) 0.2807(5) 0.0519(19) Uani 1 1 d .
H72A H 0.7264 -0.3785 0.3182 0.062 Uiso 1 1 calc R
H72B H 0.7333 -0.4410 0.2425 0.062 Uiso 1 1 calc R
H72C H 0.7032 -0.4985 0.3030 0.062 Uiso 1 1 calc R

loop_
_atom_site_aniso_label
_atom_site_aniso_U_11
_atom_site_aniso_U_22
_atom_site_aniso_U_33
_atom_site_aniso_U_23
_atom_site_aniso_U_13
_atom_site_aniso_U_12
Ir1 0.01860(9) 0.01969(10) 0.01884(10) 0.00470(7) 0.00723(7) 0.00495(7)
Ir2 0.01815(9) 0.01951(10) 0.01776(10) 0.00619(7) 0.00426(7) 0.00541(7)
O1 0.0340(19) 0.0247(19) 0.0259(19) 0.0106(15) 0.0130(15) 0.0117(16)
O3 0.0319(19) 0.0251(19) 0.0243(18) 0.0126(15) 0.0088(15) 0.0071(15)
O4 0.030(2) 0.049(3) 0.062(3) 0.027(2) 0.015(2) 0.005(2)
N1 0.0169(18) 0.021(2) 0.023(2) 0.0025(17) 0.0066(16) 0.0020(16)
N2 0.0178(18) 0.019(2) 0.0176(19) 0.0023(16) 0.0058(15) 0.0008(15)
N3 0.0197(18) 0.0148(18) 0.0190(19) 0.0075(15) 0.0070(15) 0.0036(15)
N4 0.0150(17) 0.024(2) 0.0156(18) 0.0047(16) 0.0014(14) 0.0071(15)
C1 0.018(2) 0.020(2) 0.019(2) 0.0079(18) 0.0067(17) 0.0054(18)
C2 0.023(2) 0.031(3) 0.020(2) 0.001(2) 0.0064(19) 0.001(2)
C3 0.020(2) 0.019(2) 0.021(2) 0.0042(19) 0.0054(18) 0.0048(18)
C4 0.024(2) 0.031(3) 0.022(2) 0.004(2) 0.006(2) 0.002(2)
C5 0.020(2) 0.028(3) 0.031(3) 0.007(2) 0.006(2) 0.000(2)
C6 0.021(2) 0.026(3) 0.029(3) 0.014(2) 0.011(2) 0.005(2)
C7 0.023(2) 0.022(2) 0.021(2) 0.0091(19) 0.0074(19) 0.0071(19)
C8 0.025(2) 0.022(2) 0.033(3) 0.010(2) 0.015(2) 0.009(2)
C9 0.032(3) 0.029(3) 0.024(3) 0.008(2) 0.013(2) 0.009(2)
C10 0.025(2) 0.019(2) 0.020(2) 0.0026(19) 0.0064(19) 0.0032(19)
C11 0.019(2) 0.019(2) 0.026(2) 0.0067(19) 0.0072(18) 0.0055(18)
C12 0.020(2) 0.017(2) 0.026(2) 0.0106(19) 0.0076(19) 0.0063(18)
C13 0.019(2) 0.019(2) 0.023(2) 0.0031(19) 0.0071(18) 0.0029(18)
C14 0.021(2) 0.018(2) 0.022(2) 0.0027(19) 0.0061(19) 0.0012(18)
C15 0.021(2) 0.025(3) 0.021(2) 0.005(2) 0.0029(19) 0.0039(19)
C16 0.022(2) 0.025(3) 0.019(2) 0.001(2) 0.0036(18) 0.0016(19)
C17 0.024(2) 0.020(2) 0.026(3) 0.002(2) 0.010(2) 0.0022(19)
C18 0.022(2) 0.021(2) 0.019(2) 0.0051(19) 0.0080(18) 0.0061(19)
C19 0.025(2) 0.032(3) 0.028(3) 0.010(2) 0.020(2) 0.011(2)
C20 0.018(2) 0.026(3) 0.036(3) 0.006(2) 0.012(2) 0.0015(19)
C21 0.018(2) 0.042(3) 0.031(3) 0.008(2) 0.003(2) 0.006(2)
C22 0.023(2) 0.038(3) 0.029(3) 0.011(2) 0.006(2) 0.012(2)
C23 0.023(2) 0.028(3) 0.023(2) 0.011(2) 0.0059(19) 0.012(2)
C24 0.031(3) 0.017(2) 0.024(2) 0.0055(19) 0.011(2) 0.008(2)
C25 0.039(3) 0.027(3) 0.027(3) 0.004(2) 0.015(2) 0.016(2)
C26 0.032(3) 0.034(3) 0.025(3) 0.004(2) 0.016(2) 0.014(2)
C27 0.042(3) 0.029(3) 0.025(3) 0.011(2) 0.008(2) 0.018(2)
C28 0.072(5) 0.042(4) 0.040(4) 0.021(3) 0.015(3) 0.035(3)
C29 0.028(3) 0.027(3) 0.028(3) 0.003(2) -0.002(2) 0.007(2)
C30 0.071(5) 0.036(4) 0.037(4) 0.008(3) -0.008(3) 0.020(3)
C31 0.040(4) 0.062(5) 0.061(5) 0.030(4) -0.013(3) -0.005(3)
C32 0.052(4) 0.088(6) 0.033(4) 0.016(4) 0.009(3) 0.027(4)
C33 0.027(3) 0.024(3) 0.030(3) 0.009(2) 0.009(2) 0.001(2)
C34 0.046(3) 0.028(3) 0.046(4) 0.010(3) 0.021(3) 0.000(3)
C35 0.049(4) 0.024(3) 0.053(4) 0.010(3) 0.025(3) 0.007(3)
C36 0.047(4) 0.041(4) 0.050(4) 0.030(3) 0.002(3) -0.006(3)
C37 0.020(2) 0.021(2) 0.017(2) 0.0066(18) 0.0069(17) 0.0066(18)
C38 0.036(3) 0.028(3) 0.014(2) 0.0016(19) 0.008(2) 0.014(2)
C39 0.019(2) 0.022(2) 0.023(2) 0.0078(19) 0.0076(18) 0.0064(18)
C40 0.024(2) 0.026(3) 0.019(2) 0.001(2) 0.0083(19) 0.008(2)
C41 0.026(3) 0.030(3) 0.035(3) 0.007(2) 0.016(2) 0.013(2)
C42 0.021(2) 0.027(3) 0.036(3) 0.009(2) 0.010(2) 0.012(2)
C43 0.017(2) 0.023(2) 0.026(2) 0.010(2) 0.0065(19) 0.0040(18)
C44 0.020(2) 0.031(3) 0.026(3) 0.009(2) 0.0026(19) 0.005(2)
C45 0.022(2) 0.025(3) 0.020(2) 0.006(2) 0.0041(19) 0.0047(19)
C46 0.022(2) 0.027(3) 0.018(2) 0.005(2) 0.0058(18) 0.0052(19)
C47 0.018(2) 0.020(2) 0.019(2) 0.0066(18) 0.0095(17) 0.0057(17)
C48 0.021(2) 0.019(2) 0.022(2) 0.0106(19) 0.0104(18) 0.0045(18)
C49 0.019(2) 0.019(2) 0.018(2) 0.0015(18) 0.0049(17) 0.0057(18)
C50 0.020(2) 0.021(2) 0.019(2) 0.0046(19) 0.0052(18) 0.0068(18)
C51 0.021(2) 0.022(2) 0.016(2) 0.0034(18) 0.0049(18) 0.0035(18)
C52 0.022(2) 0.024(3) 0.028(3) 0.008(2) 0.011(2) 0.010(2)
C53 0.019(2) 0.018(2) 0.021(2) 0.0046(19) 0.0048(18) 0.0038(18)
C54 0.021(2) 0.023(2) 0.019(2) 0.0047(19) 0.0072(18) 0.0054(19)
C55 0.018(2) 0.036(3) 0.023(3) 0.010(2) -0.0067(19) 0.004(2)
C56 0.015(2) 0.036(3) 0.037(3) 0.016(2) 0.007(2) 0.014(2)
C57 0.030(3) 0.047(4) 0.043(3) 0.020(3) 0.018(2) 0.019(3)
C58 0.027(3) 0.036(3) 0.038(3) 0.017(3) 0.017(2) 0.007(2)
C59 0.021(2) 0.026(3) 0.024(2) 0.014(2) 0.0057(19) 0.0034(19)
C60 0.024(2) 0.016(2) 0.029(3) 0.009(2) 0.004(2) 0.0015(18)
C61 0.035(3) 0.019(3) 0.035(3) -0.002(2) 0.001(2) -0.005(2)
C62 0.030(3) 0.039(3) 0.039(3) 0.012(3) -0.009(2) -0.005(3)
C63 0.040(3) 0.021(3) 0.017(2) -0.002(2) 0.011(2) 0.001(2)
C64 0.060(4) 0.033(3) 0.038(3) 0.013(3) 0.024(3) 0.003(3)
C65 0.023(2) 0.026(3) 0.022(2) 0.004(2) 0.0091(19) 0.004(2)
C66 0.045(3) 0.043(4) 0.050(4) 0.025(3) 0.030(3) 0.022(3)
C67 0.037(3) 0.057(4) 0.045(4) 0.029(3) 0.026(3) 0.025(3)
C68 0.046(4) 0.052(4) 0.025(3) 0.003(3) 0.015(3) 0.012(3)
C69 0.037(3) 0.024(3) 0.032(3) 0.013(2) 0.018(2) 0.016(2)
C70 0.068(4) 0.024(3) 0.042(4) 0.010(3) 0.024(3) 0.013(3)
C71 0.072(4) 0.036(3) 0.037(3) 0.023(3) 0.037(3) 0.026(3)
C72 0.041(4) 0.047(4) 0.077(5) 0.038(4) 0.012(3) 0.019(3)

loop_
_atom_type_symbol
_atom_type_description
_atom_type_scat_dispersion_real
_atom_type_scat_dispersion_imag
_atom_type_scat_source
C C 0.0033 0.0016 'International Tables Vol C Tables 4.2.6.8 and 6.1.1.4'
H H 0.0000 0.0000 'International Tables Vol C Tables 4.2.6.8 and 6.1.1.4'
Ir Ir -1.4442 7.9887 'International Tables Vol C Tables 4.2.6.8 and 6.1.1.4'
N N 0.0061 0.0033 'International Tables Vol C Tables 4.2.6.8 and 6.1.1.4'
O O 0.0106 0.0060 'International Tables Vol C Tables 4.2.6.8 and 6.1.1.4'

loop_
_geom_angle_atom_site_label_1
_geom_angle_atom_site_label_2
_geom_angle_atom_site_label_3
_geom_angle
C1 Ir1 O1 97.15(16)
C1 Ir1 C24 89.83(19)
O1 Ir1 C24 151.08(17)
C1 Ir1 C23 91.76(18)
O1 Ir1 C23 165.65(18)
C24 Ir1 C23 39.5(2)
C1 Ir1 C20 157.9(2)
O1 Ir1 C20 85.96(18)
C24 Ir1 C20 98.0(2)
C23 Ir1 C20 81.6(2)
C1 Ir1 C19 164.6(2)
O1 Ir1 C19 84.79(17)
C24 Ir1 C19 81.50(19)
C23 Ir1 C19 89.62(19)
C20 Ir1 C19 37.3(2)
C37 Ir2 O3 96.88(16)
C37 Ir2 C60 90.95(19)
O3 Ir2 C60 153.26(18)
C37 Ir2 C59 91.98(18)
O3 Ir2 C59 163.72(17)
C60 Ir2 C59 39.3(2)
C37 Ir2 C56 156.9(2)
O3 Ir2 C56 84.60(17)
C60 Ir2 C56 98.0(2)
C59 Ir2 C56 81.95(19)
C37 Ir2 C55 165.7(2)
O3 Ir2 C55 84.73(17)
C60 Ir2 C55 81.7(2)
C59 Ir2 C55 90.07(19)
C56 Ir2 C55 37.3(2)
C27 O1 Ir1 127.6(3)
C63 O3 Ir2 125.5(3)
C1 N1 C3 124.0(4)
C1 N1 C2 118.2(4)
C3 N1 C2 117.3(4)
C1 N2 C11 124.1(4)
C1 N2 C13 117.6(4)
C11 N2 C13 117.8(4)
C37 N3 C39 124.3(4)
C37 N3 C38 118.6(4)
C39 N3 C38 116.5(4)
C37 N4 C47 124.5(4)
C37 N4 C49 118.2(4)
C47 N4 C49 116.9(4)
N1 C1 N2 117.4(4)
N1 C1 Ir1 122.4(3)
N2 C1 Ir1 120.0(3)
N1 C2 H2A 109.5
N1 C2 H2B 109.5
H2A C2 H2B 109.5
N1 C2 H2C 109.5
H2A C2 H2C 109.5
H2B C2 H2C 109.5
C4 C3 C12 119.8(4)
C4 C3 N1 122.7(4)
C12 C3 N1 117.5(4)
C3 C4 C5 120.1(5)
C3 C4 H4 120.0
C5 C4 H4 120.0
C6 C5 C4 121.0(5)
C6 C5 H5 119.5
C4 C5 H5 119.5
C5 C6 C7 120.3(5)
C5 C6 H6 119.8
C7 C6 H6 119.8
C8 C7 C6 122.5(4)
C8 C7 C12 118.7(5)
C6 C7 C12 118.8(5)
C9 C8 C7 119.8(5)
C9 C8 H8 120.1
C7 C8 H8 120.1
C8 C9 C10 122.5(5)
C8 C9 H9 118.8
C10 C9 H9 118.8
C11 C10 C9 119.1(5)
C11 C10 H10 120.5
C9 C10 H10 120.5
C10 C11 N2 123.4(4)
C10 C11 C12 120.0(4)
N2 C11 C12 116.6(4)
C3 C12 C7 119.9(4)
C3 C12 C11 120.1(4)
C7 C12 C11 119.9(5)
C18 C13 C14 122.1(4)
C18 C13 N2 118.2(4)
C14 C13 N2 119.7(4)
C13 C14 C15 120.2(4)
C13 C14 H14 119.9
C15 C14 H14 119.9
C14 C15 C16 117.4(4)
C14 C15 C29 120.1(4)
C16 C15 C29 122.5(4)
C15 C16 C17 122.9(5)
C15 C16 H16 118.5
C17 C16 H16 118.5
C18 C17 C16 118.1(5)
C18 C17 C33 122.1(5)
C16 C17 C33 119.9(4)
C13 C18 C17 119.3(4)
C13 C18 H18 120.3
C17 C18 H18 120.3
C20 C19 C26 123.0(5)
C20 C19 Ir1 69.8(3)
C26 C19 Ir1 111.6(3)
C20 C19 H19 114.7
C26 C19 H19 114.7
Ir1 C19 H19 114.7
C19 C20 C21 125.8(5)
C19 C20 Ir1 72.9(3)
C21 C20 Ir1 109.2(3)
C19 C20 H20 113.8
C21 C20 H20 113.8
Ir1 C20 H20 113.8
C20 C21 C22 112.3(4)
C20 C21 H21A 109.1
C22 C21 H21A 109.1
C20 C21 H21B 109.1
C22 C21 H21B 109.1
H21A C21 H21B 107.9
C23 C22 C21 112.2(4)
C23 C22 H22A 109.2
C21 C22 H22A 109.2
C23 C22 H22B 109.2
C21 C22 H22B 109.2
H22A C22 H22B 107.9
C24 C23 C22 123.4(5)
C24 C23 Ir1 69.4(3)
C22 C23 Ir1 113.7(3)
C24 C23 H23 114.2
C22 C23 H23 114.2
Ir1 C23 H23 114.2
C23 C24 C25 125.4(5)
C23 C24 Ir1 71.1(3)
C25 C24 Ir1 111.2(3)
C23 C24 H24 113.8
C25 C24 H24 113.8
Ir1 C24 H24 113.8
C24 C25 C26 112.5(4)
C24 C25 H25A 109.1
C26 C25 H25A 109.1
C24 C25 H25B 109.1
C26 C25 H25B 109.1
H25A C25 H25B 107.8
C19 C26 C25 111.5(4)
C19 C26 H26A 109.3
C25 C26 H26A 109.3
C19 C26 H26B 109.3
C25 C26 H26B 109.3
H26A C26 H26B 108.0
O2 C27 O1 123.2(5)
O2 C27 C28 124.9(5)
O1 C27 C28 111.9(5)
C27 C28 H28A 109.5
C27 C28 H28B 109.5
H28A C28 H28B 109.5
C27 C28 H28C 109.5
H28A C28 H28C 109.5
H28B C28 H28C 109.5
C31 C29 C30 109.3(6)
C31 C29 C15 112.9(5)
C30 C29 C15 111.8(5)
C31 C29 C32 108.1(6)
C30 C29 C32 105.6(6)
C15 C29 C32 108.8(5)
C29 C30 H30A 109.5
C29 C30 H30B 109.5
H30A C30 H30B 109.5
C29 C30 H30C 109.5
H30A C30 H30C 109.5
H30B C30 H30C 109.5
C29 C31 H31A 109.5
C29 C31 H31B 109.5
H31A C31 H31B 109.5
C29 C31 H31C 109.5
H31A C31 H31C 109.5
H31B C31 H31C 109.5
C29 C32 H32A 109.5
C29 C32 H32B 109.5
H32A C32 H32B 109.5
C29 C32 H32C 109.5
H32A C32 H32C 109.5
H32B C32 H32C 109.5
C36 C33 C35 109.0(5)
C36 C33 C17 111.8(4)
C35 C33 C17 109.9(4)
C36 C33 C34 108.5(5)
C35 C33 C34 108.8(5)
C17 C33 C34 108.9(4)
C33 C34 H34A 109.5
C33 C34 H34B 109.5
H34A C34 H34B 109.5
C33 C34 H34C 109.5
H34A C34 H34C 109.5
H34B C34 H34C 109.5
C33 C35 H35A 109.5
C33 C35 H35B 109.5
H35A C35 H35B 109.5
C33 C35 H35C 109.5
H35A C35 H35C 109.5
H35B C35 H35C 109.5
C33 C36 H36A 109.5
C33 C36 H36B 109.5
H36A C36 H36B 109.5
C33 C36 H36C 109.5
H36A C36 H36C 109.5
H36B C36 H36C 109.5
N3 C37 N4 117.0(4)
N3 C37 Ir2 124.1(3)
N4 C37 Ir2 118.9(3)
N3 C38 H38A 109.5
N3 C38 H38B 109.5
H38A C38 H38B 109.5
N3 C38 H38C 109.5
H38A C38 H38C 109.5
H38B C38 H38C 109.5
C40 C39 N3 122.2(4)
C40 C39 C48 120.4(4)
N3 C39 C48 117.4(4)
C39 C40 C41 119.2(5)
C39 C40 H40 120.4
C41 C40 H40 120.4
C42 C41 C40 121.8(5)
C42 C41 H41 119.1
C40 C41 H41 119.1
C41 C42 C43 120.4(5)
C41 C42 H42 119.8
C43 C42 H42 119.8
C44 C43 C42 123.5(4)
C44 C43 C48 118.7(4)
C42 C43 C48 117.8(5)
C45 C44 C43 120.4(5)
C45 C44 H44 119.8
C43 C44 H44 119.8
C44 C45 C46 121.6(5)
C44 C45 H45 119.2
C46 C45 H45 119.2
C47 C46 C45 119.3(5)
C47 C46 H46 120.3
C45 C46 H46 120.3
C46 C47 N4 123.0(4)
C46 C47 C48 120.8(4)
N4 C47 C48 116.1(4)
C39 C48 C47 120.4(4)
C39 C48 C43 120.5(4)
C47 C48 C43 119.1(4)
C50 C49 C54 122.0(4)
C50 C49 N4 119.7(4)
C54 C49 N4 118.2(4)
C49 C50 C51 119.2(4)
C49 C50 H50 120.4
C51 C50 H50 120.4
C50 C51 C52 118.6(4)
C50 C51 C65 122.1(4)
C52 C51 C65 119.4(4)
C53 C52 C51 122.8(5)
C53 C52 H52 118.6
C51 C52 H52 118.6
C52 C53 C54 117.6(4)
C52 C53 C69 119.8(4)
C54 C53 C69 122.6(4)
C49 C54 C53 119.9(4)
C49 C54 H54 120.0
C53 C54 H54 120.0
C56 C55 C62 123.4(5)
C56 C55 Ir2 70.0(3)
C62 C55 Ir2 111.4(3)
C56 C55 H55 114.6
C62 C55 H55 114.6
Ir2 C55 H55 114.6
C55 C56 C57 126.2(5)
C55 C56 Ir2 72.7(3)
C57 C56 Ir2 109.0(3)
C55 C56 H56 113.7
C57 C56 H56 113.7
Ir2 C56 H56 113.7
C56 C57 C58 112.7(5)
C56 C57 H57A 109.0
C58 C57 H57A 109.0
C56 C57 H57B 109.0
C58 C57 H57B 109.0
H57A C57 H57B 107.8
C57 C58 C59 112.8(4)
C57 C58 H58A 109.0
C59 C58 H58A 109.0
C57 C58 H58B 109.0
C59 C58 H58B 109.0
H58A C58 H58B 107.8
C60 C59 C58 123.4(5)
C60 C59 Ir2 69.5(3)
C58 C59 Ir2 112.7(3)
C60 C59 H59 114.4
C58 C59 H59 114.4
Ir2 C59 H59 114.4
C59 C60 C61 126.5(5)
C59 C60 Ir2 71.2(3)
C61 C60 Ir2 110.6(3)
C59 C60 H60 113.5
C61 C60 H60 113.5
Ir2 C60 H60 113.5
C60 C61 C62 112.7(5)
C60 C61 H61A 109.1
C62 C61 H61A 109.1
C60 C61 H61B 109.1
C62 C61 H61B 109.1
H61A C61 H61B 107.8
C55 C62 C61 111.7(4)
C55 C62 H62A 109.3
C61 C62 H62A 109.3
C55 C62 H62B 109.3
C61 C62 H62B 109.3
H62A C62 H62B 107.9
O4 C63 O3 126.9(5)
O4 C63 C64 120.3(5)
O3 C63 C64 112.8(5)
C63 C64 H64A 109.5
C63 C64 H64B 109.5
H64A C64 H64B 109.5
C63 C64 H64C 109.5
H64A C64 H64C 109.5
H64B C64 H64C 109.5
C66 C65 C68 109.7(5)
C66 C65 C51 112.3(4)
C68 C65 C51 109.2(4)
C66 C65 C67 107.8(5)
C68 C65 C67 108.1(5)
C51 C65 C67 109.5(4)
C65 C66 H66A 109.5
C65 C66 H66B 109.5
H66A C66 H66B 109.5
C65 C66 H66C 109.5
H66A C66 H66C 109.5
H66B C66 H66C 109.5
C65 C67 H67A 109.5
C65 C67 H67B 109.5
H67A C67 H67B 109.5
C65 C67 H67C 109.5
H67A C67 H67C 109.5
H67B C67 H67C 109.5
C65 C68 H68A 109.5
C65 C68 H68B 109.5
H68A C68 H68B 109.5
C65 C68 H68C 109.5
H68A C68 H68C 109.5
H68B C68 H68C 109.5
C53 C69 C70 110.0(4)
C53 C69 C72 107.6(4)
C70 C69 C72 109.2(5)
C53 C69 C71 111.7(4)
C70 C69 C71 109.1(5)
C72 C69 C71 109.2(5)
C69 C70 H70A 109.5
C69 C70 H70B 109.5
H70A C70 H70B 109.5
C69 C70 H70C 109.5
H70A C70 H70C 109.5
H70B C70 H70C 109.5
C69 C71 H71A 109.5
C69 C71 H71B 109.5
H71A C71 H71B 109.5
C69 C71 H71C 109.5
H71A C71 H71C 109.5
H71B C71 H71C 109.5
C69 C72 H72A 109.5
C69 C72 H72B 109.5
H72A C72 H72B 109.5
C69 C72 H72C 109.5
H72A C72 H72C 109.5
H72B C72 H72C 109.5

loop_
_geom_bond_atom_site_label_1
_geom_bond_atom_site_label_2
_geom_bond_distance
Ir1 C1 2.038(5)
Ir1 O1 2.073(3)
Ir1 C24 2.095(5)
Ir1 C23 2.118(5)
Ir1 C20 2.166(5)
Ir1 C19 2.206(5)
Ir2 C37 2.041(5)
Ir2 O3 2.084(3)
Ir2 C60 2.101(5)
Ir2 C59 2.124(5)
Ir2 C56 2.163(5)
Ir2 C55 2.198(5)
O1 C27 1.311(6)
O2 C27 1.217(7)
O3 C63 1.292(6)
O4 C63 1.210(7)
N1 C1 1.347(6)
N1 C3 1.411(6)
N1 C2 1.474(6)
N2 C1 1.356(6)
N2 C11 1.413(6)
N2 C13 1.449(6)
N3 C37 1.349(6)
N3 C39 1.401(6)
N3 C38 1.465(6)
N4 C37 1.361(6)
N4 C47 1.413(6)
N4 C49 1.447(6)
C2 H2A 0.9800
C2 H2B 0.9800
C2 H2C 0.9800
C3 C4 1.377(7)
C3 C12 1.406(7)
C4 C5 1.414(7)
C4 H4 0.9500
C5 C6 1.360(8)
C5 H5 0.9500
C6 C7 1.415(7)
C6 H6 0.9500
C7 C8 1.413(7)
C7 C12 1.421(6)
C8 C9 1.362(7)
C8 H8 0.9500
C9 C10 1.407(7)
C9 H9 0.9500
C10 C11 1.380(7)
C10 H10 0.9500
C11 C12 1.422(7)
C13 C18 1.384(7)
C13 C14 1.385(7)
C14 C15 1.398(7)
C14 H14 0.9500
C15 C16 1.398(7)
C15 C29 1.534(7)
C16 C17 1.403(7)
C16 H16 0.9500
C17 C18 1.400(7)
C17 C33 1.536(7)
C18 H18 0.9500
C19 C20 1.397(8)
C19 C26 1.523(7)
C19 H19 1.0000
C20 C21 1.509(7)
C20 H20 1.0000
C21 C22 1.539(8)
C21 H21A 0.9900
C21 H21B 0.9900
C22 C23 1.517(7)
C22 H22A 0.9900
C22 H22B 0.9900
C23 C24 1.423(7)
C23 H23 1.0000
C24 C25 1.521(7)
C24 H24 1.0000
C25 C26 1.538(8)
C25 H25A 0.9900
C25 H25B 0.9900
C26 H26A 0.9900
C26 H26B 0.9900
C27 C28 1.523(8)
C28 H28A 0.9800
C28 H28B 0.9800
C28 H28C 0.9800
C29 C31 1.500(8)
C29 C30 1.514(8)
C29 C32 1.555(9)
C30 H30A 0.9800
C30 H30B 0.9800
C30 H30C 0.9800
C31 H31A 0.9800
C31 H31B 0.9800
C31 H31C 0.9800
C32 H32A 0.9800
C32 H32B 0.9800
C32 H32C 0.9800
C33 C36 1.532(8)
C33 C35 1.534(8)
C33 C34 1.538(8)
C34 H34A 0.9800
C34 H34B 0.9800
C34 H34C 0.9800
C35 H35A 0.9800
C35 H35B 0.9800
C35 H35C 0.9800
C36 H36A 0.9800
C36 H36B 0.9800
C36 H36C 0.9800
C38 H38A 0.9800
C38 H38B 0.9800
C38 H38C 0.9800
C39 C40 1.385(7)
C39 C48 1.410(7)
C40 C41 1.406(7)
C40 H40 0.9500
C41 C42 1.374(8)
C41 H41 0.9500
C42 C43 1.422(7)
C42 H42 0.9500
C43 C44 1.407(7)
C43 C48 1.427(6)
C44 C45 1.369(7)
C44 H44 0.9500
C45 C46 1.406(7)
C45 H45 0.9500
C46 C47 1.367(7)
C46 H46 0.9500
C47 C48 1.422(6)
C49 C50 1.385(6)
C49 C54 1.388(7)
C50 C51 1.395(7)
C50 H50 0.9500
C51 C52 1.399(7)
C51 C65 1.537(6)
C52 C53 1.393(7)
C52 H52 0.9500
C53 C54 1.402(7)
C53 C69 1.525(6)
C54 H54 0.9500
C55 C56 1.396(8)
C55 C62 1.518(8)
C55 H55 1.0000
C56 C57 1.513(8)
C56 H56 1.0000
C57 C58 1.521(8)
C57 H57A 0.9900
C57 H57B 0.9900
C58 C59 1.532(7)
C58 H58A 0.9900
C58 H58B 0.9900
C59 C60 1.421(7)
C59 H59 1.0000
C60 C61 1.510(7)
C60 H60 1.0000
C61 C62 1.541(8)
C61 H61A 0.9900
C61 H61B 0.9900
C62 H62A 0.9900
C62 H62B 0.9900
C63 C64 1.515(8)
C64 H64A 0.9800
C64 H64B 0.9800
C64 H64C 0.9800
C65 C66 1.518(8)
C65 C68 1.536(8)
C65 C67 1.549(7)
C66 H66A 0.9800
C66 H66B 0.9800
C66 H66C 0.9800
C67 H67A 0.9800
C67 H67B 0.9800
C67 H67C 0.9800
C68 H68A 0.9800
C68 H68B 0.9800
C68 H68C 0.9800
C69 C70 1.529(8)
C69 C72 1.538(8)
C69 C71 1.540(7)
C70 H70A 0.9800
C70 H70B 0.9800
C70 H70C 0.9800
C71 H71A 0.9800
C71 H71B 0.9800
C71 H71C 0.9800
C72 H72A 0.9800
C72 H72B 0.9800
C72 H72C 0.9800

loop_
_geom_torsion_atom_site_label_1
_geom_torsion_atom_site_label_2
_geom_torsion_atom_site_label_3
_geom_torsion_atom_site_label_4
_geom_torsion
C1 Ir1 O1 C27 -1.5(5)
C24 Ir1 O1 C27 101.2(5)
C23 Ir1 O1 C27 -129.5(7)
C20 Ir1 O1 C27 -159.6(5)
C19 Ir1 O1 C27 163.1(5)
C37 Ir2 O3 C63 -18.8(4)
C60 Ir2 O3 C63 87.3(5)
C59 Ir2 O3 C63 -141.3(6)
C56 Ir2 O3 C63 -175.6(4)
C55 Ir2 O3 C63 146.9(4)
C3 N1 C1 N2 1.9(7)
C2 N1 C1 N2 174.1(4)
C3 N1 C1 Ir1 176.5(3)
C2 N1 C1 Ir1 -11.2(6)
C11 N2 C1 N1 -6.3(7)
C13 N2 C1 N1 -178.5(4)
C11 N2 C1 Ir1 178.9(3)
C13 N2 C1 Ir1 6.7(6)
O1 Ir1 C1 N1 84.0(4)
C24 Ir1 C1 N1 -67.9(4)
C23 Ir1 C1 N1 -107.3(4)
C20 Ir1 C1 N1 -179.1(4)
C19 Ir1 C1 N1 -12.4(9)
O1 Ir1 C1 N2 -101.5(4)
C24 Ir1 C1 N2 106.7(4)
C23 Ir1 C1 N2 67.2(4)
C20 Ir1 C1 N2 -4.6(7)
C19 Ir1 C1 N2 162.2(6)
C1 N1 C3 C4 -178.0(5)
C2 N1 C3 C4 9.6(7)
C1 N1 C3 C12 3.1(7)
C2 N1 C3 C12 -169.3(4)
C12 C3 C4 C5 1.9(8)
N1 C3 C4 C5 -176.9(5)
C3 C4 C5 C6 0.5(8)
C4 C5 C6 C7 -1.5(8)
C5 C6 C7 C8 -179.7(5)
C5 C6 C7 C12 0.2(7)
C6 C7 C8 C9 179.1(5)
C12 C7 C8 C9 -0.9(7)
C7 C8 C9 C10 -0.6(8)
C8 C9 C10 C11 1.2(8)
C9 C10 C11 N2 178.1(4)
C9 C10 C11 C12 -0.4(7)
C1 N2 C11 C10 -173.1(5)
C13 N2 C11 C10 -0.9(7)
C1 N2 C11 C12 5.4(7)
C13 N2 C11 C12 177.6(4)
C4 C3 C12 C7 -3.2(7)
N1 C3 C12 C7 175.7(4)
C4 C3 C12 C11 177.2(4)
N1 C3 C12 C11 -3.9(7)
C8 C7 C12 C3 -177.9(4)
C6 C7 C12 C3 2.1(7)
C8 C7 C12 C11 1.7(7)
C6 C7 C12 C11 -178.3(4)
C10 C11 C12 C3 178.6(4)
N2 C11 C12 C3 0.0(6)
C10 C11 C12 C7 -1.1(7)
N2 C11 C12 C7 -179.6(4)
C1 N2 C13 C18 66.3(6)
C11 N2 C13 C18 -106.4(5)
C1 N2 C13 C14 -114.3(5)
C11 N2 C13 C14 73.0(6)
C18 C13 C14 C15 -1.4(7)
N2 C13 C14 C15 179.3(4)
C13 C14 C15 C16 0.0(7)
C13 C14 C15 C29 178.8(5)
C14 C15 C16 C17 1.3(8)
C29 C15 C16 C17 -177.5(5)
C15 C16 C17 C18 -1.3(8)
C15 C16 C17 C33 -179.7(5)
C14 C13 C18 C17 1.4(7)
N2 C13 C18 C17 -179.2(4)
C16 C17 C18 C13 -0.1(7)
C33 C17 C18 C13 178.3(5)
C1 Ir1 C19 C20 -171.8(6)
O1 Ir1 C19 C20 90.2(3)
C24 Ir1 C19 C20 -115.4(3)
C23 Ir1 C19 C20 -76.6(3)
C1 Ir1 C19 C26 -53.2(9)
O1 Ir1 C19 C26 -151.3(4)
C24 Ir1 C19 C26 3.2(4)
C23 Ir1 C19 C26 42.0(4)
C20 Ir1 C19 C26 118.6(5)
C26 C19 C20 C21 -1.5(8)
Ir1 C19 C20 C21 101.7(5)
C26 C19 C20 Ir1 -103.2(4)
C1 Ir1 C20 C19 174.2(4)
O1 Ir1 C20 C19 -86.7(3)
C24 Ir1 C20 C19 64.5(3)
C23 Ir1 C20 C19 100.5(3)
C1 Ir1 C20 C21 51.5(7)
O1 Ir1 C20 C21 150.6(4)
C24 Ir1 C20 C21 -58.3(4)
C23 Ir1 C20 C21 -22.2(4)
C19 Ir1 C20 C21 -122.7(5)
C19 C20 C21 C22 -46.5(7)
Ir1 C20 C21 C22 35.9(5)
C20 C21 C22 C23 -32.8(7)
C21 C22 C23 C24 93.5(6)
C21 C22 C23 Ir1 13.3(6)
C1 Ir1 C23 C24 87.6(3)
O1 Ir1 C23 C24 -143.9(6)
C20 Ir1 C23 C24 -113.6(3)
C19 Ir1 C23 C24 -77.0(3)
C1 Ir1 C23 C22 -153.9(4)
O1 Ir1 C23 C22 -25.5(9)
C24 Ir1 C23 C22 118.5(5)
C20 Ir1 C23 C22 4.9(4)
C19 Ir1 C23 C22 41.4(4)
C22 C23 C24 C25 -2.4(8)
Ir1 C23 C24 C25 103.1(5)
C22 C23 C24 Ir1 -105.5(5)
C1 Ir1 C24 C23 -93.0(3)
O1 Ir1 C24 C23 162.4(3)
C20 Ir1 C24 C23 66.3(3)
C19 Ir1 C24 C23 99.8(3)
C1 Ir1 C24 C25 145.4(4)
O1 Ir1 C24 C25 40.8(6)
C23 Ir1 C24 C25 -121.6(5)
C20 Ir1 C24 C25 -55.3(4)
C19 Ir1 C24 C25 -21.8(4)
C23 C24 C25 C26 -44.0(7)
Ir1 C24 C25 C26 37.4(5)
C20 C19 C26 C25 95.1(6)
Ir1 C19 C26 C25 15.8(5)
C24 C25 C26 C19 -34.7(6)
Ir1 O1 C27 O2 8.5(8)
Ir1 O1 C27 C28 -169.7(4)
C14 C15 C29 C31 169.2(6)
C16 C15 C29 C31 -12.0(8)
C14 C15 C29 C30 45.5(7)
C16 C15 C29 C30 -135.8(6)
C14 C15 C29 C32 -70.8(7)
C16 C15 C29 C32 108.0(6)
C18 C17 C33 C36 1.2(7)
C16 C17 C33 C36 179.6(5)
C18 C17 C33 C35 122.3(5)
C16 C17 C33 C35 -59.3(6)
C18 C17 C33 C34 -118.7(5)
C16 C17 C33 C34 59.7(6)
C39 N3 C37 N4 6.2(6)
C38 N3 C37 N4 177.3(4)
C39 N3 C37 Ir2 -176.7(3)
C38 N3 C37 Ir2 -5.6(6)
C47 N4 C37 N3 -3.9(7)
C49 N4 C37 N3 -176.6(4)
C47 N4 C37 Ir2 178.8(3)
C49 N4 C37 Ir2 6.1(5)
O3 Ir2 C37 N3 90.2(4)
C60 Ir2 C37 N3 -64.2(4)
C59 Ir2 C37 N3 -103.5(4)
C56 Ir2 C37 N3 -177.4(4)
C55 Ir2 C37 N3 -5.4(10)
O3 Ir2 C37 N4 -92.7(4)
C60 Ir2 C37 N4 112.9(4)
C59 Ir2 C37 N4 73.6(4)
C56 Ir2 C37 N4 -0.3(7)
C55 Ir2 C37 N4 171.7(6)
C37 N3 C39 C40 176.1(4)
C38 N3 C39 C40 4.8(7)
C37 N3 C39 C48 -5.1(7)
C38 N3 C39 C48 -176.3(4)
N3 C39 C40 C41 179.3(4)
C48 C39 C40 C41 0.4(7)
C39 C40 C41 C42 -0.5(8)
C40 C41 C42 C43 0.0(8)
C41 C42 C43 C44 -179.3(5)
C41 C42 C43 C48 0.7(7)
C42 C43 C44 C45 -178.4(5)
C48 C43 C44 C45 1.6(7)
C43 C44 C45 C46 -0.9(8)
C44 C45 C46 C47 -0.6(7)
C45 C46 C47 N4 180.0(4)
C45 C46 C47 C48 1.2(7)
C37 N4 C47 C46 -178.1(5)
C49 N4 C47 C46 -5.4(7)
C37 N4 C47 C48 0.7(7)
C49 N4 C47 C48 173.4(4)
C40 C39 C48 C47 -179.6(4)
N3 C39 C48 C47 1.5(6)
C40 C39 C48 C43 0.2(7)
N3 C39 C48 C43 -178.7(4)
C46 C47 C48 C39 179.4(4)
N4 C47 C48 C39 0.5(6)
C46 C47 C48 C43 -0.5(7)
N4 C47 C48 C43 -179.3(4)
C44 C43 C48 C39 179.2(4)
C42 C43 C48 C39 -0.8(7)
C44 C43 C48 C47 -0.9(7)
C42 C43 C48 C47 179.1(4)
C37 N4 C49 C50 -109.0(5)
C47 N4 C49 C50 77.8(6)
C37 N4 C49 C54 74.9(6)
C47 N4 C49 C54 -98.4(5)
C54 C49 C50 C51 0.3(7)
N4 C49 C50 C51 -175.7(4)
C49 C50 C51 C52 -0.4(7)
C49 C50 C51 C65 179.5(4)
C50 C51 C52 C53 -0.2(7)
C65 C51 C52 C53 179.8(4)
C51 C52 C53 C54 1.0(7)
C51 C52 C53 C69 -176.0(5)
C50 C49 C54 C53 0.4(7)
N4 C49 C54 C53 176.5(4)
C52 C53 C54 C49 -1.0(7)
C69 C53 C54 C49 175.8(5)
C37 Ir2 C55 C56 -174.8(7)
O3 Ir2 C55 C56 88.0(3)
C60 Ir2 C55 C56 -115.1(3)
C59 Ir2 C55 C56 -76.5(3)
C37 Ir2 C55 C62 -55.7(10)
O3 Ir2 C55 C62 -152.8(4)
C60 Ir2 C55 C62 4.1(4)
C59 Ir2 C55 C62 42.6(4)
C56 Ir2 C55 C62 119.2(6)
C62 C55 C56 C57 -1.7(8)
Ir2 C55 C56 C57 101.3(5)
C62 C55 C56 Ir2 -103.0(5)
C37 Ir2 C56 C55 176.7(4)
O3 Ir2 C56 C55 -88.4(3)
C60 Ir2 C56 C55 64.8(3)
C59 Ir2 C56 C55 100.8(3)
C37 Ir2 C56 C57 53.6(7)
O3 Ir2 C56 C57 148.5(4)
C60 Ir2 C56 C57 -58.3(4)
C59 Ir2 C56 C57 -22.3(4)
C55 Ir2 C56 C57 -123.1(6)
C55 C56 C57 C58 -46.2(7)
Ir2 C56 C57 C58 35.9(6)
C56 C57 C58 C59 -32.5(7)
C57 C58 C59 C60 92.4(6)
C57 C58 C59 Ir2 12.7(6)
C37 Ir2 C59 C60 89.1(3)
O3 Ir2 C59 C60 -147.8(5)
C56 Ir2 C59 C60 -113.3(3)
C55 Ir2 C59 C60 -76.7(3)
C37 Ir2 C59 C58 -152.2(4)
O3 Ir2 C59 C58 -29.1(8)
C60 Ir2 C59 C58 118.7(5)
C56 Ir2 C59 C58 5.5(4)
C55 Ir2 C59 C58 42.0(4)
C58 C59 C60 C61 -2.1(8)
Ir2 C59 C60 C61 102.2(5)
C58 C59 C60 Ir2 -104.3(4)
C37 Ir2 C60 C59 -92.0(3)
O3 Ir2 C60 C59 160.6(3)
C56 Ir2 C60 C59 66.7(3)
C55 Ir2 C60 C59 100.4(3)
C37 Ir2 C60 C61 145.1(4)
O3 Ir2 C60 C61 37.7(6)
C59 Ir2 C60 C61 -123.0(5)
C56 Ir2 C60 C61 -56.2(4)
C55 Ir2 C60 C61 -22.6(4)
C59 C60 C61 C62 -43.5(7)
Ir2 C60 C61 C62 37.9(6)
C56 C55 C62 C61 94.5(7)
Ir2 C55 C62 C61 15.0(7)
C60 C61 C62 C55 -34.7(7)
Ir2 O3 C63 O4 2.6(8)
Ir2 O3 C63 C64 -177.5(3)
C50 C51 C65 C66 11.1(7)
C52 C51 C65 C66 -169.0(5)
C50 C51 C65 C68 -110.9(5)
C52 C51 C65 C68 69.0(6)
C50 C51 C65 C67 130.9(5)
C52 C51 C65 C67 -49.2(6)
C52 C53 C69 C70 -57.5(6)
C54 C53 C69 C70 125.7(5)
C52 C53 C69 C72 61.4(7)
C54 C53 C69 C72 -115.5(6)
C52 C53 C69 C71 -178.8(5)
C54 C53 C69 C71 4.4(7)
